data_7223723
loop_
_publ_author_name
'Saritemur, Gizem'
'Nomen Miralles, Laura'
'Husson, Deborah'
'Pitak, Mateusz B.'
'Coles, Simon J.'
'Wallis, John D.'

_publ_section_title
;
 Two modes of peri-interaction between an aldehyde group and a carboxylate
 anion in naphthalaldehydate salts
;
_journal_issue 6
_journal_name_full CrystEngComm
_journal_page_first 948
_journal_paper_doi 10.1039/C5CE02282G
_journal_volume 18
_journal_year 2016
_chemical_formula_sum 'C31 H26 N2 O6'
_chemical_formula_weight 522.54
_chemical_melting_point 416.5(5)
_chemical_name_systematic '4-dimethylaminopyridium naphthalaldehydate.naphthalaldehydic acidDMAP.14.15'
_space_group_crystal_system monoclinic
_space_group_IT_number 14
_space_group_name_Hall '-P 2yn'
_space_group_name_H-M_alt 'P 1 21/n 1'
_symmetry_space_group_name_Hall '-P 2yn'
_symmetry_space_group_name_H-M 'P 1 21/n 1'
_atom_sites_solution_hydrogens mixed
_audit_creation_method SHELXL-2013
_audit_update_record
;
2015-11-05 deposited with the CCDC.
2016-01-04 downloaded from the CCDC.
;
_cell_angle_alpha 90
_cell_angle_beta 105.966(3)
_cell_angle_gamma 90
_cell_formula_units_Z 4
_cell_length_a 15.3271(4)
_cell_length_b 8.3575(3)
_cell_length_c 20.6960(6)
_cell_measurement_reflns_used 4839
_cell_measurement_temperature 150(2)
_cell_measurement_theta_max 28.8000
_cell_measurement_theta_min 3.5960
_cell_volume 2548.81(14)
_computing_cell_refinement
;
CrysAlisPro, Agilent Technologies,
Version 1.171.37.35 (release 13-08-2014 CrysAlis171 .NET)
(compiled Aug 13 2014,18:06:01)
;
_computing_data_collection
;
CrysAlisPro, Agilent Technologies,
Version 1.171.37.35 (release 13-08-2014 CrysAlis171 .NET)
(compiled Aug 13 2014,18:06:01)
;
_computing_data_reduction
;
CrysAlisPro, Agilent Technologies,
Version 1.171.37.35 (release 13-08-2014 CrysAlis171 .NET)
(compiled Aug 13 2014,18:06:01)
;
_computing_structure_refinement 'SHELXL-2013 (Sheldrick, 2013)'
_diffrn_ambient_temperature 150(2)
_diffrn_detector 'CCD plate'
_diffrn_detector_area_resol_mean 15.9832
_diffrn_detector_type Sapphire3
_diffrn_measured_fraction_theta_full 0.971
_diffrn_measured_fraction_theta_max 0.848
_diffrn_measurement_device 'four-circle diffractometer'
_diffrn_measurement_device_type 'Xcalibur, Sapphire3, Gemini'
_diffrn_radiation_monochromator graphite
_diffrn_radiation_probe x-ray
_diffrn_radiation_type 'Mo K\a'
_diffrn_radiation_wavelength 0.71073
_diffrn_reflns_av_R_equivalents 0.0347
_diffrn_reflns_av_unetI/netI 0.0461
_diffrn_reflns_laue_measured_fraction_full 0.971
_diffrn_reflns_laue_measured_fraction_max 0.848
_diffrn_reflns_limit_h_max 19
_diffrn_reflns_limit_h_min -20
_diffrn_reflns_limit_k_max 11
_diffrn_reflns_limit_k_min -10
_diffrn_reflns_limit_l_max 28
_diffrn_reflns_limit_l_min -28
_diffrn_reflns_number 14522
_diffrn_reflns_point_group_measured_fraction_full 0.971
_diffrn_reflns_point_group_measured_fraction_max 0.848
_diffrn_reflns_theta_full 27.500
_diffrn_reflns_theta_max 29.524
_diffrn_reflns_theta_min 2.953
_diffrn_source 'Enhance (Mo) X-ray Source'
_exptl_absorpt_coefficient_mu 0.095
_exptl_absorpt_correction_T_max 0.985
_exptl_absorpt_correction_T_min 0.974
_exptl_absorpt_correction_type analytical
_exptl_absorpt_process_details
;
CrysAlisPro, Agilent Technologies,
Version 1.171.37.35 (release 13-08-2014 CrysAlis171 .NET)
(compiled Aug 13 2014,18:06:01)
Analytical numeric absorption correction using a multifaceted crystal
            model based on expressions derived by R.C. Clark & J.S. Reid.
(Clark, R. C. & Reid, J. S. (1995). Acta Cryst. A51, 887-897)
Empirical absorption correction using spherical harmonics,
 implemented in SCALE3 ABSPACK scaling algorithm.
;
_exptl_crystal_colour colourless
_exptl_crystal_density_diffrn 1.367
_exptl_crystal_description block
_exptl_crystal_F_000 1104
_exptl_crystal_recrystallization_method 'Re-crystallisation from solvent: acetonitrile'
_exptl_crystal_size_max 0.3790
_exptl_crystal_size_mid 0.3061
_exptl_crystal_size_min 0.1894
_refine_diff_density_max 0.379
_refine_diff_density_min -0.362
_refine_diff_density_rms 0.054
_refine_ls_extinction_method none
_refine_ls_goodness_of_fit_ref 1.098
_refine_ls_hydrogen_treatment mixed
_refine_ls_matrix_type full
_refine_ls_number_parameters 366
_refine_ls_number_reflns 6036
_refine_ls_number_restraints 0
_refine_ls_restrained_S_all 1.098
_refine_ls_R_factor_all 0.0806
_refine_ls_R_factor_gt 0.0626
_refine_ls_shift/su_max 0.000
_refine_ls_shift/su_mean 0.000
_refine_ls_structure_factor_coef Fsqd
_refine_ls_weighting_details 'w=1/[\s^2^(Fo^2^)+(0.0541P)^2^+1.2137P] where P=(Fo^2^+2Fc^2^)/3'
_refine_ls_weighting_scheme calc
_refine_ls_wR_factor_gt 0.1327
_refine_ls_wR_factor_ref 0.1414
_reflns_Friedel_coverage 0.000
_reflns_number_gt 4920
_reflns_number_total 6036
_reflns_threshold_expression 'I > 2\s(I)'
_cod_data_source_file c5ce02282g2.cif
_cod_data_source_block DMABSB
_cod_depositor_comments
;
The following automatic conversions were performed:

'_chemical_melting_point' value '416-417' was changed to '416.5(5)' -
the average value was taken and precision was estimated.

Automatic conversion script
Id: cif_fix_values 4268 2015-11-12 08:31:59Z antanas 

 Adding full bibliography for 7223717--7223724.cif.
;
_cod_database_code 7223723
_shelx_space_group_comment
;
The symmetry employed for this shelxl refinement is uniquely defined
by the following loop, which should always be used as a source of
symmetry information in preference to the above space-group names.
They are only intended as comments.
;
_shelxl_version_number 2013-4

loop_
_space_group_symop_operation_xyz
'x, y, z'
'-x+1/2, y+1/2, -z+1/2'
'-x, -y, -z'
'x-1/2, -y-1/2, z-1/2'

loop_
_atom_site_label
_atom_site_type_symbol
_atom_site_fract_x
_atom_site_fract_y
_atom_site_fract_z
_atom_site_U_iso_or_equiv
_atom_site_adp_type
_atom_site_occupancy
_atom_site_site_symmetry_order
_atom_site_calc_flag
_atom_site_refinement_flags_posn
_atom_site_refinement_flags_adp
O1 O 0.00426(11) -0.09934(17) 0.19853(7) 0.0376(4) Uani 1 1 d . .
O2 O 0.01182(9) -0.00215(16) 0.10064(6) 0.0295(3) Uani 1 1 d . .
O3 O -0.21533(12) 0.0724(3) 0.19785(11) 0.0709(6) Uani 1 1 d . .
O4 O 0.28650(9) 0.13654(18) 0.09624(7) 0.0346(3) Uani 1 1 d . .
O5 O 0.33624(9) 0.37193(17) 0.13759(6) 0.0302(3) Uani 1 1 d . .
O6 O 0.48823(9) 0.43927(17) 0.17187(7) 0.0293(3) Uani 1 1 d . .
H61 H 0.4908(17) 0.428(3) 0.2162(15) 0.060(8) Uiso 1 1 d . .
N1 N -0.06415(10) -0.2738(2) 0.04880(8) 0.0248(3) Uani 1 1 d . .
H1 H -0.0388(15) -0.181(3) 0.0685(11) 0.036(6) Uiso 1 1 d . .
N2 N -0.16841(11) -0.69603(19) -0.04230(8) 0.0304(4) Uani 1 1 d . .
C1 C 0.05493(11) 0.1687(2) 0.19446(8) 0.0184(3) Uani 1 1 d . .
C2 C 0.14352(11) 0.2054(2) 0.19762(8) 0.0218(4) Uani 1 1 d . .
H2 H 0.1776 0.1337 0.1785 0.026 Uiso 1 1 calc R U
C3 C 0.18491(11) 0.3465(2) 0.22851(9) 0.0246(4) Uani 1 1 d . .
H3 H 0.2465 0.3685 0.2308 0.030 Uiso 1 1 calc R U
C4 C 0.13632(12) 0.4509(2) 0.25497(9) 0.0234(4) Uani 1 1 d . .
H4 H 0.1643 0.5462 0.2758 0.028 Uiso 1 1 calc R U
C5 C 0.04428(11) 0.4197(2) 0.25188(8) 0.0204(4) Uani 1 1 d . .
C6 C -0.00489(13) 0.5322(2) 0.27920(10) 0.0288(4) Uani 1 1 d . .
H6 H 0.0242 0.6274 0.2992 0.035 Uiso 1 1 calc R U
C7 C -0.09288(14) 0.5059(3) 0.27716(11) 0.0349(5) Uani 1 1 d . .
H7 H -0.1250 0.5818 0.2961 0.042 Uiso 1 1 calc R U
C8 C -0.13625(12) 0.3667(3) 0.24711(10) 0.0307(4) Uani 1 1 d . .
H8 H -0.1980 0.3498 0.2457 0.037 Uiso 1 1 calc R U
C9 C -0.09218(11) 0.2536(2) 0.21956(8) 0.0217(4) Uani 1 1 d . .
C10 C 0.00157(10) 0.2769(2) 0.22120(8) 0.0170(3) Uani 1 1 d . .
C11 C 0.02076(11) 0.0093(2) 0.16281(9) 0.0208(4) Uani 1 1 d . .
C12 C -0.14885(12) 0.1181(3) 0.18512(11) 0.0317(5) Uani 1 1 d . .
H12 H -0.1382(15) 0.073(3) 0.1442(12) 0.044(7) Uiso 1 1 d . .
C21 C 0.33352(11) 0.3139(2) 0.02239(9) 0.0227(4) Uani 1 1 d . .
C22 C 0.30631(13) 0.2159(3) -0.03260(10) 0.0313(4) Uani 1 1 d . .
H22 H 0.2834 0.1122 -0.0280 0.038 Uiso 1 1 calc R U
C23 C 0.31226(15) 0.2682(3) -0.09585(10) 0.0391(5) Uani 1 1 d . .
H23 H 0.2941 0.1993 -0.1337 0.047 Uiso 1 1 calc R U
C24 C 0.34408(14) 0.4182(3) -0.10303(10) 0.0366(5) Uani 1 1 d . .
H24 H 0.3469 0.4529 -0.1461 0.044 Uiso 1 1 calc R U
C25 C 0.37284(12) 0.5227(3) -0.04742(10) 0.0292(4) Uani 1 1 d . .
C26 C 0.40644(14) 0.6785(3) -0.05208(11) 0.0377(5) Uani 1 1 d . .
H26 H 0.4100 0.7176 -0.0944 0.045 Uiso 1 1 calc R U
C27 C 0.43368(15) 0.7728(3) 0.00329(12) 0.0414(5) Uani 1 1 d . .
H27 H 0.4553 0.8778 -0.0009 0.050 Uiso 1 1 calc R U
C28 C 0.43033(14) 0.7171(3) 0.06694(11) 0.0344(5) Uani 1 1 d . .
H28 H 0.4496 0.7845 0.1052 0.041 Uiso 1 1 calc R U
C29 C 0.39947(12) 0.5667(2) 0.07362(9) 0.0250(4) Uani 1 1 d . .
C30 C 0.36852(11) 0.4681(2) 0.01662(9) 0.0226(4) Uani 1 1 d . .
C31 C 0.31865(11) 0.2635(2) 0.08717(9) 0.0249(4) Uani 1 1 d . .
C32 C 0.40241(12) 0.4989(2) 0.14130(9) 0.0256(4) Uani 1 1 d . .
H32 H 0.3892 0.5870 0.1699 0.031 Uiso 1 1 calc R U
C41 C -0.07733(11) -0.2928(2) -0.01794(9) 0.0231(4) Uani 1 1 d . .
H41 H -0.0620 -0.2079 -0.0433 0.028 Uiso 1 1 calc R U
C42 C -0.11188(11) -0.4300(2) -0.04955(9) 0.0224(4) Uani 1 1 d . .
H42 H -0.1204 -0.4403 -0.0966 0.027 Uiso 1 1 calc R U
C43 C -0.13526(11) -0.5580(2) -0.01290(9) 0.0227(4) Uani 1 1 d . .
C44 C -0.12127(12) -0.5324(2) 0.05717(9) 0.0269(4) Uani 1 1 d . .
H44 H -0.1365 -0.6138 0.0842 0.032 Uiso 1 1 calc R U
C45 C -0.08615(12) -0.3915(2) 0.08545(9) 0.0274(4) Uani 1 1 d . .
H45 H -0.0770 -0.3760 0.1323 0.033 Uiso 1 1 calc R U
C46 C -0.18466(15) -0.7199(3) -0.11467(11) 0.0382(5) Uani 1 1 d . .
H46C H -0.2196 -0.6296 -0.1389 0.057 Uiso 1 1 calc R U
H46A H -0.2188 -0.8193 -0.1281 0.057 Uiso 1 1 calc R U
H46B H -0.1264 -0.7270 -0.1255 0.057 Uiso 1 1 calc R U
C47 C -0.18661(17) -0.8298(3) -0.00260(13) 0.0462(6) Uani 1 1 d . .
H47A H -0.1303 -0.8612 0.0307 0.069 Uiso 1 1 calc R U
H47B H -0.2100 -0.9205 -0.0323 0.069 Uiso 1 1 calc R U
H47C H -0.2317 -0.7975 0.0205 0.069 Uiso 1 1 calc R U

loop_
_atom_site_aniso_label
_atom_site_aniso_U_11
_atom_site_aniso_U_22
_atom_site_aniso_U_33
_atom_site_aniso_U_23
_atom_site_aniso_U_13
_atom_site_aniso_U_12
O1 0.0657(10) 0.0249(8) 0.0211(7) -0.0003(6) 0.0101(7) -0.0139(7)
O2 0.0454(8) 0.0253(7) 0.0169(6) -0.0045(6) 0.0071(6) -0.0090(6)
O3 0.0483(10) 0.0750(14) 0.1042(16) -0.0406(12) 0.0456(10) -0.0379(10)
O4 0.0390(7) 0.0309(8) 0.0337(8) 0.0068(7) 0.0095(6) -0.0092(6)
O5 0.0340(7) 0.0376(8) 0.0209(7) -0.0034(6) 0.0108(5) -0.0105(6)
O6 0.0314(7) 0.0331(8) 0.0213(7) -0.0014(6) 0.0039(6) -0.0012(6)
N1 0.0282(7) 0.0203(8) 0.0231(8) -0.0051(7) 0.0025(6) -0.0034(7)
N2 0.0352(8) 0.0195(8) 0.0285(9) -0.0003(7) -0.0045(7) -0.0042(7)
C1 0.0229(8) 0.0195(9) 0.0119(8) 0.0021(7) 0.0034(6) 0.0005(7)
C2 0.0230(8) 0.0275(10) 0.0156(8) 0.0002(7) 0.0061(7) 0.0026(7)
C3 0.0196(8) 0.0353(11) 0.0178(9) 0.0004(8) 0.0034(7) -0.0058(8)
C4 0.0267(8) 0.0218(9) 0.0191(8) -0.0009(7) 0.0022(7) -0.0077(7)
C5 0.0258(8) 0.0180(8) 0.0163(8) 0.0030(7) 0.0040(7) -0.0002(7)
C6 0.0374(10) 0.0198(9) 0.0290(10) -0.0050(8) 0.0084(8) 0.0012(8)
C7 0.0374(10) 0.0319(11) 0.0389(12) -0.0062(10) 0.0165(9) 0.0102(9)
C8 0.0226(8) 0.0401(12) 0.0320(10) 0.0002(9) 0.0117(8) 0.0028(8)
C9 0.0226(8) 0.0250(9) 0.0177(8) 0.0021(7) 0.0062(7) -0.0012(7)
C10 0.0205(7) 0.0175(8) 0.0121(7) 0.0029(7) 0.0031(6) -0.0002(7)
C11 0.0229(8) 0.0204(9) 0.0184(8) -0.0022(7) 0.0043(7) -0.0001(7)
C12 0.0248(9) 0.0365(12) 0.0344(11) -0.0041(10) 0.0091(8) -0.0063(8)
C21 0.0238(8) 0.0240(9) 0.0204(9) -0.0014(8) 0.0061(7) -0.0021(7)
C22 0.0339(10) 0.0295(11) 0.0325(11) -0.0069(9) 0.0123(8) -0.0089(9)
C23 0.0420(11) 0.0515(15) 0.0255(10) -0.0137(10) 0.0121(9) -0.0135(11)
C24 0.0373(10) 0.0535(14) 0.0201(9) 0.0014(10) 0.0098(8) -0.0061(10)
C25 0.0282(9) 0.0360(11) 0.0238(9) 0.0047(9) 0.0078(8) -0.0036(8)
C26 0.0394(11) 0.0405(13) 0.0341(11) 0.0127(10) 0.0115(9) -0.0053(10)
C27 0.0456(12) 0.0271(11) 0.0523(14) 0.0093(11) 0.0145(11) -0.0097(10)
C28 0.0385(10) 0.0262(10) 0.0368(11) -0.0034(9) 0.0074(9) -0.0066(9)
C29 0.0258(8) 0.0241(9) 0.0248(9) -0.0026(8) 0.0065(7) -0.0013(7)
C30 0.0220(8) 0.0244(9) 0.0214(9) 0.0013(8) 0.0060(7) -0.0002(7)
C31 0.0220(8) 0.0274(10) 0.0249(9) 0.0033(8) 0.0057(7) -0.0016(8)
C32 0.0288(9) 0.0262(10) 0.0211(9) -0.0062(8) 0.0053(7) -0.0032(8)
C41 0.0264(8) 0.0214(9) 0.0203(9) 0.0034(8) 0.0045(7) -0.0001(7)
C42 0.0250(8) 0.0238(9) 0.0158(8) 0.0005(7) 0.0012(7) 0.0001(7)
C43 0.0210(8) 0.0196(9) 0.0223(9) 0.0011(7) -0.0030(7) -0.0003(7)
C44 0.0301(9) 0.0256(10) 0.0224(9) 0.0055(8) 0.0029(7) -0.0045(8)
C45 0.0304(9) 0.0329(11) 0.0166(9) 0.0006(8) 0.0026(7) -0.0013(8)
C46 0.0430(11) 0.0290(11) 0.0330(11) -0.0128(10) -0.0059(9) 0.0013(9)
C47 0.0532(13) 0.0247(11) 0.0503(14) 0.0060(11) -0.0032(11) -0.0146(10)

loop_
_atom_type_symbol
_atom_type_description
_atom_type_scat_dispersion_real
_atom_type_scat_dispersion_imag
_atom_type_scat_source
C C 0.0033 0.0016 'International Tables Vol C Tables 4.2.6.8 and 6.1.1.4'
H H 0.0000 0.0000 'International Tables Vol C Tables 4.2.6.8 and 6.1.1.4'
N N 0.0061 0.0033 'International Tables Vol C Tables 4.2.6.8 and 6.1.1.4'
O O 0.0106 0.0060 'International Tables Vol C Tables 4.2.6.8 and 6.1.1.4'

loop_
_geom_angle_atom_site_label_1
_geom_angle_atom_site_label_2
_geom_angle_atom_site_label_3
_geom_angle
C31 O5 C32 121.17(14)
C45 N1 C41 120.16(17)
C43 N2 C47 120.81(17)
C43 N2 C46 121.33(17)
C47 N2 C46 117.82(17)
C2 C1 C10 120.19(16)
C2 C1 C11 115.89(15)
C10 C1 C11 123.91(14)
C1 C2 C3 121.63(16)
C4 C3 C2 119.59(16)
C3 C4 C5 120.86(17)
C6 C5 C4 119.45(17)
C6 C5 C10 120.30(16)
C4 C5 C10 120.25(16)
C7 C6 C5 120.93(18)
C6 C7 C8 119.73(18)
C9 C8 C7 121.95(17)
C8 C9 C10 119.91(17)
C8 C9 C12 115.76(16)
C10 C9 C12 124.18(16)
C5 C10 C1 117.46(14)
C5 C10 C9 117.17(15)
C1 C10 C9 125.36(16)
O1 C11 O2 124.78(17)
O1 C11 C1 119.33(15)
O2 C11 C1 115.90(15)
O3 C12 C9 124.4(2)
C22 C21 C30 120.70(17)
C22 C21 C31 119.61(17)
C30 C21 C31 119.47(16)
C21 C22 C23 120.26(19)
C24 C23 C22 120.2(2)
C23 C24 C25 121.19(19)
C26 C25 C24 123.43(19)
C26 C25 C30 118.13(18)
C24 C25 C30 118.44(19)
C27 C26 C25 120.70(19)
C26 C27 C28 120.9(2)
C29 C28 C27 120.1(2)
C28 C29 C30 120.02(18)
C28 C29 C32 121.39(18)
C30 C29 C32 118.51(17)
C29 C30 C21 120.69(17)
C29 C30 C25 120.09(17)
C21 C30 C25 119.22(17)
O4 C31 O5 118.22(17)
O4 C31 C21 124.20(18)
O5 C31 C21 117.39(16)
O6 C32 O5 108.80(15)
O6 C32 C29 110.06(15)
O5 C32 C29 112.63(14)
N1 C41 C42 121.54(17)
C41 C42 C43 120.33(16)
N2 C43 C42 121.96(17)
N2 C43 C44 121.72(17)
C42 C43 C44 116.32(16)
C45 C44 C43 120.06(17)
N1 C45 C44 121.58(17)

loop_
_geom_bond_atom_site_label_1
_geom_bond_atom_site_label_2
_geom_bond_distance
O1 C11 1.240(2)
O2 C11 1.260(2)
O3 C12 1.184(2)
O4 C31 1.206(2)
O5 C31 1.352(2)
O5 C32 1.455(2)
O6 C32 1.386(2)
N1 C45 1.341(2)
N1 C41 1.349(2)
N2 C43 1.337(2)
N2 C47 1.459(3)
N2 C46 1.463(3)
C1 C2 1.376(2)
C1 C10 1.429(2)
C1 C11 1.513(2)
C2 C3 1.406(3)
C3 C4 1.357(3)
C4 C5 1.419(2)
C5 C6 1.416(3)
C5 C10 1.424(2)
C6 C7 1.356(3)
C7 C8 1.398(3)
C8 C9 1.373(3)
C9 C10 1.441(2)
C9 C12 1.485(3)
C21 C22 1.371(3)
C21 C30 1.414(3)
C21 C31 1.482(2)
C22 C23 1.407(3)
C23 C24 1.368(3)
C24 C25 1.415(3)
C25 C26 1.413(3)
C25 C30 1.421(3)
C26 C27 1.359(3)
C27 C28 1.411(3)
C28 C29 1.364(3)
C29 C30 1.410(3)
C29 C32 1.500(3)
C41 C42 1.354(3)
C42 C43 1.414(3)
C43 C44 1.423(3)
C44 C45 1.358(3)

loop_
_geom_hbond_atom_site_label_D
_geom_hbond_atom_site_label_H
_geom_hbond_atom_site_label_A
_geom_hbond_distance_DH
_geom_hbond_distance_HA
_geom_hbond_distance_DA
_geom_hbond_angle_DHA
_geom_hbond_site_symmetry_A
O6 H61 O1 0.91(3) 1.76(3) 2.6724(19) 179(3) 2
N1 H1 O2 0.91(2) 1.73(3) 2.640(2) 176(2) .
C41 H41 O2 0.95 2.36 3.310(2) 175.3 3
